data_4003388
loop_
_publ_author_name
'Ashoka Sahadevan, Suchithra'
'Monni, Noemi'
'Abherv\'e, Alexandre'
'Marongiu, Daniela'
'Sarritzu, Valerio'
'Sestu, Nicola'
'Saba, Michele'
'Mura, Andrea'
'Bongiovanni, Giovanni'
'Cannas, Carla'
'Quochi, Francesco'
'Avarvari, Narcis'
'Mercuri, Maria Laura'

_publ_section_title
;
 Nanosheets of Two-Dimensional Neutral Coordination Polymers Based on
 Near-Infrared-Emitting Lanthanides and a Chlorocyananilate Ligand
;
_journal_issue 18
_journal_name_full 'Chemistry of Materials'
_journal_page_first 6575
_journal_paper_doi 10.1021/acs.chemmater.8b03399
_journal_volume 30
_journal_year 2018
_chemical_formula_moiety 'Yb2 C21 N3 O12 Cl3, C18 H42 N6 O6'
_chemical_formula_sum 'C39 H42 Cl3 N9 O18 Yb2'
_chemical_formula_weight 1377.25
_space_group_IT_number 14
_space_group_name_Hall '-P 2yn'
_space_group_name_H-M_alt 'P 1 21/n 1'
_symmetry_cell_setting monoclinic
_symmetry_space_group_name_H-M 'P 1 21/n 1'
_atom_sites_solution_hydrogens geom
_atom_sites_solution_primary direct
_atom_sites_solution_secondary difmap
_audit_creation_method SHELXL-97
_cell_angle_alpha 90.00
_cell_angle_beta 96.451(3)
_cell_angle_gamma 90.00
_cell_formula_units_Z 2
_cell_length_a 9.7317(3)
_cell_length_b 13.5934(5)
_cell_length_c 19.6218(6)
_cell_measurement_reflns_used 5133
_cell_measurement_temperature 150.00(10)
_cell_measurement_theta_max 72.9590
_cell_measurement_theta_min 3.9200
_cell_volume 2579.27(15)
_computing_cell_refinement 'CrysAlisPro 1.171.38.41r (Rigaku OD, 2015)'
_computing_data_collection 'CrysAlisPro 1.171.38.41r (Rigaku OD, 2015)'
_computing_data_reduction 'CrysAlisPro 1.171.38.41r (Rigaku OD, 2015)'
_computing_molecular_graphics 'DIAMOND 3.2k (Crystal Impact GbR, 2014)'
_computing_publication_material 'WinGX publication routines (Farrugia, 2012)'
_computing_structure_refinement 'SHELXL-97 (Sheldrick, 1997)'
_computing_structure_solution 'SHELXL-97 (Sheldrick, 1997)'
_diffrn_ambient_temperature 150.00(10)
_diffrn_measured_fraction_theta_full 0.970
_diffrn_measured_fraction_theta_max 0.970
_diffrn_measurement_device_type 'SuperNova, Single source at offset, AtlasS2'
_diffrn_measurement_method '\w scans'
_diffrn_radiation_monochromator mirror
_diffrn_radiation_source 'fine-focus sealed tube'
_diffrn_radiation_type CuK\a
_diffrn_radiation_wavelength 1.54184
_diffrn_reflns_av_R_equivalents 0.0425
_diffrn_reflns_av_sigmaI/netI 0.0489
_diffrn_reflns_limit_h_max 11
_diffrn_reflns_limit_h_min -10
_diffrn_reflns_limit_k_max 16
_diffrn_reflns_limit_k_min -16
_diffrn_reflns_limit_l_max 16
_diffrn_reflns_limit_l_min -23
_diffrn_reflns_number 12606
_diffrn_reflns_theta_full 73.51
_diffrn_reflns_theta_max 73.51
_diffrn_reflns_theta_min 3.96
_exptl_absorpt_coefficient_mu 8.629
_exptl_absorpt_correction_T_max 1.00000
_exptl_absorpt_correction_T_min 0.82590
_exptl_absorpt_correction_type multi-scan
_exptl_absorpt_process_details
;
CrysAlisPro 1.171.38.41r (Rigaku Oxford Diffraction, 2015)
Empirical absorption correction using spherical harmonics,
 implemented in SCALE3 ABSPACK scaling algorithm.
;
_exptl_crystal_colour red
_exptl_crystal_density_diffrn 1.773
_exptl_crystal_density_method 'not measured'
_exptl_crystal_description prism
_exptl_crystal_F_000 1348
_exptl_crystal_size_max 0.1
_exptl_crystal_size_mid 0.05
_exptl_crystal_size_min 0.02
_refine_diff_density_max 1.385
_refine_diff_density_min -1.731
_refine_diff_density_rms 0.153
_refine_ls_extinction_method none
_refine_ls_goodness_of_fit_ref 1.070
_refine_ls_hydrogen_treatment constr
_refine_ls_matrix_type full
_refine_ls_number_parameters 334
_refine_ls_number_reflns 5034
_refine_ls_number_restraints 6
_refine_ls_restrained_S_all 1.070
_refine_ls_R_factor_all 0.0560
_refine_ls_R_factor_gt 0.0427
_refine_ls_shift/su_max 0.015
_refine_ls_shift/su_mean 0.001
_refine_ls_structure_factor_coef Fsqd
_refine_ls_weighting_details 'calc w=1/[\s^2^(Fo^2^)+(0.0533P)^2^+11.1855P] where P=(Fo^2^+2Fc^2^)/3'
_refine_ls_weighting_scheme calc
_refine_ls_wR_factor_gt 0.1044
_refine_ls_wR_factor_ref 0.1224
_reflns_number_gt 4160
_reflns_number_total 5034
_reflns_threshold_expression >2sigma(I)
_cod_data_source_file cm8b03399_si_002.cif
_cod_data_source_block 1
_cod_original_sg_symbol_H-M P21/n
_cod_database_code 4003388
_oxdiff_exptl_absorpt_empirical_full_min 0.800
_oxdiff_exptl_absorpt_empirical_full_max 1.181
_oxdiff_exptl_absorpt_empirical_details
;
Empirical correction (ABSPACK) includes:
- Absorption correction using spherical harmonics
- Frame scaling
;

loop_
_symmetry_equiv_pos_as_xyz
'x, y, z'
'-x+1/2, y+1/2, -z+1/2'
'-x, -y, -z'
'x-1/2, -y-1/2, z-1/2'

loop_
_atom_site_label
_atom_site_type_symbol
_atom_site_fract_x
_atom_site_fract_y
_atom_site_fract_z
_atom_site_U_iso_or_equiv
_atom_site_adp_type
_atom_site_occupancy
_atom_site_symmetry_multiplicity
_atom_site_calc_flag
_atom_site_refinement_flags
C1 C 0.1548(6) 0.4112(5) 0.7744(3) 0.0243(12) Uani 1 1 d .
C2 C 0.3070(6) 0.4115(5) 0.8062(3) 0.0262(12) Uani 1 1 d .
C3 C 0.3920(6) 0.4920(5) 0.7924(3) 0.0297(13) Uani 1 1 d .
C4 C 0.3422(6) 0.5665(4) 0.7468(3) 0.0251(12) Uani 1 1 d .
C5 C 0.1913(6) 0.5651(4) 0.7147(3) 0.0253(12) Uani 1 1 d .
C6 C 0.1052(6) 0.4897(5) 0.7331(3) 0.0278(12) Uani 1 1 d .
C7 C 0.5424(6) 0.4955(5) 0.8251(3) 0.0227(13) Uani 1 1 d .
C8 C 0.4231(6) 0.5257(5) 0.5559(3) 0.0280(12) Uani 1 1 d .
C9 C 0.4566(6) 0.6027(4) 0.5026(3) 0.0245(12) Uani 1 1 d .
C10 C 0.4665(6) 0.4284(5) 0.5506(3) 0.0280(13) Uani 1 1 d .
C12 C 0.6532(6) 0.7311(5) 0.6816(3) 0.0312(13) Uani 1 1 d .
H12 H 0.6226 0.7319 0.7249 0.037 Uiso 1 1 calc R
C13 C 0.8824(7) 0.7547(6) 0.7397(4) 0.0399(16) Uani 1 1 d .
H13A H 0.9750 0.7588 0.7273 0.060 Uiso 1 1 calc R
H13B H 0.8761 0.7007 0.7707 0.060 Uiso 1 1 calc R
H13C H 0.8596 0.8148 0.7615 0.060 Uiso 1 1 calc R
C14 C 0.8423(7) 0.7353(7) 0.6126(4) 0.0426(17) Uani 1 1 d .
H14A H 0.9410 0.7426 0.6204 0.064 Uiso 1 1 calc R
H14B H 0.8040 0.7877 0.5836 0.064 Uiso 1 1 calc R
H14C H 0.8199 0.6733 0.5907 0.064 Uiso 1 1 calc R
C15 C 0.4492(7) 0.9342(5) 0.5825(3) 0.0344(14) Uani 1 1 d .
H15 H 0.5342 0.9130 0.6037 0.041 Uiso 1 1 calc R
C16 C 0.5394(9) 1.0992(6) 0.5974(4) 0.051(2) Uani 1 1 d .
H16A H 0.5097 1.1649 0.5852 0.076 Uiso 1 1 calc R
H16B H 0.6226 1.0847 0.5773 0.076 Uiso 1 1 calc R
H16C H 0.5567 1.0939 0.6464 0.076 Uiso 1 1 calc R
C17 C 0.3016(10) 1.0678(7) 0.5405(5) 0.058(2) Uani 1 1 d .
H17A H 0.3081 1.1380 0.5369 0.086 Uiso 1 1 calc R
H17B H 0.2297 1.0512 0.5682 0.086 Uiso 1 1 calc R
H17C H 0.2806 1.0399 0.4956 0.086 Uiso 1 1 calc R
C18 C 0.1088(7) 0.7464(5) 0.4854(3) 0.0329(14) Uani 1 1 d .
H18 H 0.1539 0.8031 0.4736 0.040 Uiso 1 1 calc R
C19 C -0.0227(11) 0.7532(6) 0.3729(4) 0.055(2) Uani 1 1 d .
H19A H -0.0945 0.7154 0.3477 0.082 Uiso 1 1 calc R
H19B H 0.0574 0.7540 0.3485 0.082 Uiso 1 1 calc R
H19C H -0.0544 0.8194 0.3783 0.082 Uiso 1 1 calc R
C20 C -0.0560(9) 0.6171(7) 0.4545(4) 0.055(2) Uani 1 1 d .
H20A H -0.1226 0.6007 0.4163 0.082 Uiso 1 1 calc R
H20B H -0.1019 0.6248 0.4950 0.082 Uiso 1 1 calc R
H20C H 0.0114 0.5655 0.4616 0.082 Uiso 1 1 calc R
N1 N 0.6276(13) 0.4974(7) 0.8474(6) 0.084(3) Uani 1 1 d .
N4 N 0.7851(5) 0.7390(4) 0.6775(3) 0.0308(11) Uani 1 1 d .
N5 N 0.4310(7) 1.0292(4) 0.5717(3) 0.0381(13) Uani 1 1 d .
N6 N 0.0129(6) 0.7092(4) 0.4401(3) 0.0355(12) Uani 1 1 d .
O1 O 0.0868(4) 0.3378(3) 0.7901(2) 0.0298(9) Uani 1 1 d .
O2 O 0.3418(4) 0.3396(3) 0.8436(2) 0.0279(9) Uani 1 1 d .
O3 O 0.4096(4) 0.6383(3) 0.7289(2) 0.0307(9) Uani 1 1 d .
O4 O 0.1551(4) 0.6351(3) 0.6756(2) 0.0299(9) Uani 1 1 d .
O5 O 0.3537(4) 0.5578(3) 0.6015(2) 0.0282(9) Uani 1 1 d .
O6 O 0.4127(4) 0.6857(3) 0.5108(2) 0.0304(9) Uani 1 1 d .
O7 O 0.5654(4) 0.7224(4) 0.6303(2) 0.0306(9) Uani 1 1 d .
O8 O 0.3577(5) 0.8707(3) 0.5655(2) 0.0336(10) Uani 1 1 d .
O9 O 0.1425(4) 0.7104(4) 0.5427(2) 0.0321(10) Uani 1 1 d .
Cl1 Cl -0.0701(2) 0.49137(16) 0.70313(11) 0.0509(5) Uani 1 1 d .
Cl2 Cl 0.4278(12) 0.3458(8) 0.6127(6) 0.039(2) Uani 0.50 1 d P
C11 C 0.440(4) 0.358(3) 0.6000(19) 0.027(8) Uani 0.50 1 d PU
N2 N 0.3876(14) 0.3063(11) 0.6393(6) 0.040(3) Uani 0.50 1 d P
Yb1 Yb 0.32772(3) 0.72407(2) 0.624201(14) 0.02398(12) Uani 1 1 d .

loop_
_atom_site_aniso_label
_atom_site_aniso_U_11
_atom_site_aniso_U_22
_atom_site_aniso_U_33
_atom_site_aniso_U_23
_atom_site_aniso_U_13
_atom_site_aniso_U_12
C1 0.027(3) 0.030(3) 0.016(2) 0.000(2) 0.004(2) 0.003(2)
C2 0.027(3) 0.032(3) 0.020(3) 0.001(2) 0.006(2) -0.002(2)
C3 0.027(3) 0.035(3) 0.028(3) 0.004(3) 0.005(2) -0.002(3)
C4 0.032(3) 0.023(3) 0.021(3) 0.002(2) 0.008(2) -0.001(2)
C5 0.031(3) 0.023(3) 0.024(3) 0.001(2) 0.011(2) 0.000(2)
C6 0.027(3) 0.032(3) 0.024(3) 0.004(2) 0.002(2) 0.001(2)
C7 0.015(3) 0.026(3) 0.024(3) 0.008(2) -0.011(2) -0.004(2)
C8 0.028(3) 0.031(3) 0.026(3) -0.005(2) 0.008(2) -0.001(2)
C9 0.029(3) 0.025(3) 0.020(3) -0.007(2) 0.004(2) 0.005(2)
C10 0.028(3) 0.036(3) 0.021(3) -0.003(2) 0.007(2) -0.002(3)
C12 0.023(3) 0.037(3) 0.034(3) 0.002(3) 0.005(2) 0.001(3)
C13 0.029(3) 0.056(5) 0.032(3) -0.006(3) -0.006(3) -0.003(3)
C14 0.026(3) 0.069(5) 0.033(4) 0.001(3) 0.006(3) 0.002(3)
C15 0.041(4) 0.039(4) 0.025(3) 0.008(3) 0.010(3) 0.001(3)
C16 0.072(6) 0.033(4) 0.048(4) 0.003(3) 0.009(4) -0.014(4)
C17 0.062(5) 0.041(5) 0.071(6) 0.008(4) 0.012(4) 0.015(4)
C18 0.033(3) 0.036(4) 0.031(3) -0.002(3) 0.003(3) -0.003(3)
C19 0.075(6) 0.053(5) 0.033(4) 0.001(3) -0.009(4) -0.005(4)
C20 0.062(5) 0.060(5) 0.041(4) -0.004(4) -0.006(4) -0.021(4)
N1 0.130(10) 0.045(5) 0.085(7) 0.013(5) 0.051(7) 0.003(6)
N4 0.026(3) 0.041(3) 0.026(3) 0.003(2) 0.002(2) 0.004(2)
N5 0.048(3) 0.031(3) 0.035(3) 0.003(2) 0.004(2) 0.000(3)
N6 0.041(3) 0.037(3) 0.026(3) 0.005(2) -0.004(2) -0.001(2)
O1 0.027(2) 0.031(2) 0.031(2) 0.0073(18) 0.0022(17) -0.0009(18)
O2 0.0210(19) 0.031(2) 0.032(2) 0.0061(18) 0.0033(16) -0.0003(16)
O3 0.033(2) 0.034(2) 0.025(2) -0.0007(17) 0.0019(17) -0.0076(19)
O4 0.025(2) 0.033(2) 0.032(2) 0.0073(18) 0.0055(17) -0.0004(17)
O5 0.031(2) 0.028(2) 0.027(2) -0.0018(17) 0.0086(17) -0.0034(17)
O6 0.034(2) 0.033(2) 0.025(2) 0.0006(18) 0.0078(17) 0.0026(19)
O7 0.020(2) 0.045(3) 0.027(2) -0.0038(19) 0.0029(16) 0.0018(18)
O8 0.039(2) 0.033(2) 0.029(2) -0.0003(18) 0.0068(18) -0.002(2)
O9 0.026(2) 0.046(3) 0.023(2) -0.0013(18) 0.0004(16) 0.0004(19)
Cl1 0.0422(10) 0.0540(11) 0.0559(11) 0.0095(9) 0.0033(8) 0.0004(8)
Cl2 0.053(5) 0.036(3) 0.032(3) 0.008(2) 0.022(2) 0.005(3)
C11 0.023(8) 0.034(13) 0.027(15) -0.020(13) 0.017(10) -0.023(8)
N2 0.048(7) 0.053(8) 0.021(6) 0.002(6) 0.007(5) -0.006(6)
Yb1 0.02331(17) 0.02799(18) 0.02104(17) -0.00014(12) 0.00422(11) 0.00079(12)

loop_
_atom_type_symbol
_atom_type_description
_atom_type_scat_dispersion_real
_atom_type_scat_dispersion_imag
_atom_type_scat_source
C C 0.0181 0.0091 'International Tables Vol C Tables 4.2.6.8 and 6.1.1.4'
H H 0.0000 0.0000 'International Tables Vol C Tables 4.2.6.8 and 6.1.1.4'
N N 0.0311 0.0180 'International Tables Vol C Tables 4.2.6.8 and 6.1.1.4'
O O 0.0492 0.0322 'International Tables Vol C Tables 4.2.6.8 and 6.1.1.4'
Cl Cl 0.3639 0.7018 'International Tables Vol C Tables 4.2.6.8 and 6.1.1.4'
Yb Yb -7.2108 4.4329 'International Tables Vol C Tables 4.2.6.8 and 6.1.1.4'

loop_
_geom_angle_atom_site_label_1
_geom_angle_atom_site_label_2
_geom_angle_atom_site_label_3
_geom_angle
_geom_angle_site_symmetry_1
_geom_angle_site_symmetry_3
O1 C1 C6 126.5(6) . .
O1 C1 C2 114.3(5) . .
C6 C1 C2 119.2(5) . .
O2 C2 C3 126.4(6) . .
O2 C2 C1 114.9(5) . .
C3 C2 C1 118.7(5) . .
C4 C3 C2 120.8(6) . .
C4 C3 C7 119.4(5) . .
C2 C3 C7 119.7(6) . .
O3 C4 C3 126.1(6) . .
O3 C4 C5 113.9(5) . .
C3 C4 C5 120.0(5) . .
O4 C5 C6 125.5(6) . .
O4 C5 C4 115.7(5) . .
C6 C5 C4 118.7(5) . .
O4 C5 Yb1 41.0(3) . .
C6 C5 Yb1 160.5(4) . .
C4 C5 Yb1 77.2(3) . .
C1 C6 C5 122.2(6) . .
C1 C6 Cl1 117.9(5) . .
C5 C6 Cl1 119.9(5) . .
N1 C7 C3 175.4(10) . .
O5 C8 C10 125.0(6) . .
O5 C8 C9 114.7(5) . .
C10 C8 C9 120.3(5) . .
O5 C8 Yb1 37.3(3) . .
C10 C8 Yb1 159.3(4) . .
C9 C8 Yb1 78.7(3) . .
O6 C9 C10 126.5(6) . 3_666
O6 C9 C8 115.6(5) . .
C10 C9 C8 117.9(5) 3_666 .
C8 C10 C9 121.8(6) . 3_666
C8 C10 C11 120.8(18) . .
C9 C10 C11 117.4(19) 3_666 .
C8 C10 Cl2 118.1(6) . .
C9 C10 Cl2 120.1(6) 3_666 .
C11 C10 Cl2 3(2) . .
O7 C12 N4 123.2(6) . .
O8 C15 N5 123.5(7) . .
O9 C18 N6 124.0(6) . .
C12 N4 C14 122.2(6) . .
C12 N4 C13 120.5(6) . .
C14 N4 C13 117.3(5) . .
C15 N5 C17 121.5(7) . .
C15 N5 C16 120.2(7) . .
C17 N5 C16 118.1(7) . .
C18 N6 C19 122.3(6) . .
C18 N6 C20 120.3(6) . .
C19 N6 C20 117.4(6) . .
C1 O1 Yb1 122.8(4) . 2_546
C2 O2 Yb1 121.1(4) . 2_546
C4 O3 Yb1 118.8(4) . .
C5 O4 Yb1 118.9(4) . .
C8 O5 Yb1 123.6(4) . .
C9 O6 Yb1 117.6(4) . .
C12 O7 Yb1 129.2(4) . .
C15 O8 Yb1 125.4(4) . .
C18 O9 Yb1 135.6(4) . .
N2 Cl2 C10 165.9(14) . .
N2 C11 C10 166(4) . .
Cl2 N2 C11 3(2) . .
O9 Yb1 O7 138.27(15) . .
O9 Yb1 O5 83.14(16) . .
O7 Yb1 O5 82.52(16) . .
O9 Yb1 O8 81.74(17) . .
O7 Yb1 O8 81.60(16) . .
O5 Yb1 O8 135.50(15) . .
O9 Yb1 O1 137.66(16) . 2_556
O7 Yb1 O1 72.47(15) . 2_556
O5 Yb1 O1 137.34(15) . 2_556
O8 Yb1 O1 74.87(16) . 2_556
O9 Yb1 O4 73.51(15) . .
O7 Yb1 O4 136.41(16) . .
O5 Yb1 O4 71.60(15) . .
O8 Yb1 O4 140.74(15) . .
O1 Yb1 O4 103.84(15) 2_556 .
O9 Yb1 O2 74.15(15) . 2_556
O7 Yb1 O2 134.85(15) . 2_556
O5 Yb1 O2 140.88(14) . 2_556
O8 Yb1 O2 72.59(15) . 2_556
O1 Yb1 O2 65.43(14) 2_556 2_556
O4 Yb1 O2 71.60(15) . 2_556
O9 Yb1 O3 135.72(16) . .
O7 Yb1 O3 73.61(15) . .
O5 Yb1 O3 70.19(15) . .
O8 Yb1 O3 141.50(15) . .
O1 Yb1 O3 69.86(15) 2_556 .
O4 Yb1 O3 64.94(14) . .
O2 Yb1 O3 105.13(15) 2_556 .
O9 Yb1 O6 71.04(15) . .
O7 Yb1 O6 67.38(15) . .
O5 Yb1 O6 64.83(14) . .
O8 Yb1 O6 70.69(15) . .
O1 Yb1 O6 129.81(15) 2_556 .
O4 Yb1 O6 125.93(15) . .
O2 Yb1 O6 132.05(14) 2_556 .
O3 Yb1 O6 122.81(15) . .
O9 Yb1 C5 89.40(16) . .
O7 Yb1 C5 116.35(16) . .
O5 Yb1 C5 60.47(14) . .
O8 Yb1 C5 159.69(16) . .
O1 Yb1 C5 100.54(15) 2_556 .
O4 Yb1 C5 20.09(15) . .
O2 Yb1 C5 87.45(15) 2_556 .
O3 Yb1 C5 46.87(15) . .
O6 Yb1 C5 123.55(15) . .
O9 Yb1 C8 83.18(16) . .
O7 Yb1 C8 71.07(16) . .
O5 Yb1 C8 19.16(15) . .
O8 Yb1 C8 117.08(15) . .
O1 Yb1 C8 138.96(16) 2_556 .
O4 Yb1 C8 90.06(15) . .
O2 Yb1 C8 153.99(15) 2_556 .
O3 Yb1 C8 82.27(15) . .
O6 Yb1 C8 46.67(15) . .
C5 Yb1 C8 79.62(15) . .

loop_
_geom_bond_atom_site_label_1
_geom_bond_atom_site_label_2
_geom_bond_distance
_geom_bond_site_symmetry_2
C1 O1 1.255(8) .
C1 C6 1.394(8) .
C1 C2 1.541(8) .
C2 O2 1.246(8) .
C2 C3 1.416(9) .
C3 C4 1.403(9) .
C3 C7 1.531(8) .
C4 O3 1.247(7) .
C4 C5 1.531(9) .
C5 O4 1.248(7) .
C5 C6 1.396(9) .
C5 Yb1 3.181(6) .
C6 Cl1 1.741(6) .
C7 N1 0.894(13) .
C8 O5 1.259(7) .
C8 C10 1.396(9) .
C8 C9 1.541(9) .
C8 Yb1 3.196(6) .
C9 O6 1.224(7) .
C9 C10 1.415(8) 3_666
C10 C9 1.415(8) 3_666
C10 C11 1.41(4) .
C10 Cl2 1.729(13) .
C12 O7 1.251(8) .
C12 N4 1.300(8) .
C13 N4 1.474(8) .
C14 N4 1.447(8) .
C15 O8 1.258(8) .
C15 N5 1.316(9) .
C16 N5 1.467(10) .
C17 N5 1.436(11) .
C18 O9 1.237(8) .
C18 N6 1.315(9) .
C19 N6 1.453(9) .
C20 N6 1.462(10) .
O1 Yb1 2.365(4) 2_546
O2 Yb1 2.413(4) 2_546
O3 Yb1 2.418(4) .
O4 Yb1 2.385(4) .
O5 Yb1 2.323(4) .
O6 Yb1 2.513(4) .
O7 Yb1 2.303(4) .
O8 Yb1 2.337(5) .
O9 Yb1 2.279(4) .
Cl2 N2 0.871(19) .
C11 N2 1.20(4) .
Yb1 O1 2.365(4) 2_556
Yb1 O2 2.413(4) 2_556
